data_1546696
loop_
_publ_author_name
'Sahbi, Azzeddine'
'Mague, Joel T.'
'Ben-Tama, Abdeslem'
'El Hadrami, El Mestafa'
'El Aroussi, Fatima'
'Ouzidan, Younes'

_publ_section_title
;
 4-{[5-Methyl-2-(propan-2-yl)phenoxy]methyl}-1-(4-nitrobenzyl)-1<i>H</i>-1,2,3-triazole
;
_journal_coeditor_code SJ4099
_journal_issue 4
_journal_name_full IUCrData
_journal_page_first x170516
_journal_paper_doi 10.1107/S2414314617005168
_journal_volume 2
_journal_year 2017
_chemical_formula_iupac 'C20 H22 N4 O3'
_chemical_formula_moiety 'C20 H22 N4 O3'
_chemical_formula_sum 'C20 H22 N4 O3'
_chemical_formula_weight 366.41
_chemical_name_systematic 4-{[5-Methyl-2-(propan-2-yl)phenoxy]methyl}-1-(4-nitrobenzyl)-1<i>H</i>-1,2,3-triazole
_space_group_crystal_system triclinic
_space_group_IT_number 2
_space_group_name_Hall '-P 1'
_space_group_name_H-M_alt 'P -1'
_symmetry_space_group_name_Hall '-P 1'
_symmetry_space_group_name_H-M 'P -1'
_atom_sites_solution_hydrogens geom
_atom_sites_solution_primary direct
_atom_sites_solution_secondary difmap
_audit_creation_method SHELXL-2014/7
_cell_angle_alpha 101.6290(10)
_cell_angle_beta 91.7520(10)
_cell_angle_gamma 90.3510(10)
_cell_formula_units_Z 4
_cell_length_a 9.4118(3)
_cell_length_b 10.8934(4)
_cell_length_c 18.6996(7)
_cell_measurement_reflns_used 9905
_cell_measurement_temperature 150(2)
_cell_measurement_theta_max 72.4470
_cell_measurement_theta_min 4.1437
_cell_volume 1876.83(12)
_computing_cell_refinement
;
<i>SAINT</i> (Bruker, 2016)
;
_computing_data_collection
;
<i>APEX3</i> (Bruker, 2016)
;
_computing_data_reduction
;
<i>SAINT</i>  (Bruker, 2016) and
<i>CELL_NOW</i> (Sheldrick, 2008)
;
_computing_molecular_graphics
;
<i>DIAMOND</i> (Brandenburg & Putz, 2012)
;
_computing_publication_material
;
<i>SHELXTL</i> (Sheldrick, 2008)
;
_computing_structure_refinement
;
<i>SHELXL2014</i> (Sheldrick, 2015<i>b</i>)
;
_computing_structure_solution
;
<i>SHELXT</i> (Sheldrick, 2015<i>a</i>)
;
_diffrn_ambient_temperature 150(2)
_diffrn_detector_area_resol_mean 10.4167
_diffrn_measured_fraction_theta_full 0.993
_diffrn_measured_fraction_theta_max 0.989
_diffrn_measurement_device_type 'Bruker D8 VENTURE PHOTON 100 CMOS'
_diffrn_measurement_method '\w scans'
_diffrn_radiation_monochromator mirror
_diffrn_radiation_type CuK\a
_diffrn_radiation_wavelength 1.54178
_diffrn_reflns_av_R_equivalents 0.0327
_diffrn_reflns_limit_h_max 11
_diffrn_reflns_limit_h_min -11
_diffrn_reflns_limit_k_max 13
_diffrn_reflns_limit_k_min -13
_diffrn_reflns_limit_l_max 23
_diffrn_reflns_limit_l_min 0
_diffrn_reflns_number 22212
_diffrn_reflns_theta_full 71.000
_diffrn_reflns_theta_max 72.432
_diffrn_reflns_theta_min 4.144
_exptl_absorpt_coefficient_mu 0.728
_exptl_absorpt_correction_T_max 0.92
_exptl_absorpt_correction_T_min 0.81
_exptl_absorpt_correction_type multi-scan
_exptl_absorpt_process_details
;
(<i>TWINABS</i>; Sheldrick, 2009)
;
_exptl_crystal_colour colourless
_exptl_crystal_density_diffrn 1.297
_exptl_crystal_density_method 'not measured'
_exptl_crystal_description column
_exptl_crystal_F_000 776
_exptl_crystal_size_max 0.220
_exptl_crystal_size_mid 0.130
_exptl_crystal_size_min 0.110
_refine_diff_density_max 0.340
_refine_diff_density_min -0.283
_refine_ls_extinction_coef 0.0089(12)
_refine_ls_extinction_expression Fc^*^=kFc[1+0.001xFc^2^\l^3^/sin(2\q)]^-1/4^
_refine_ls_extinction_method
;
<i>SHELXL2014</i> (Sheldrick, 2015<i>b</i>)
;
_refine_ls_goodness_of_fit_ref 1.064
_refine_ls_hydrogen_treatment constr
_refine_ls_matrix_type full
_refine_ls_number_parameters 495
_refine_ls_number_reflns 11537
_refine_ls_number_restraints 0
_refine_ls_restrained_S_all 1.064
_refine_ls_R_factor_all 0.0630
_refine_ls_R_factor_gt 0.0492
_refine_ls_shift/su_max 0.000
_refine_ls_shift/su_mean 0.000
_refine_ls_structure_factor_coef Fsqd
_refine_ls_weighting_details 'w=1/[\s^2^(Fo^2^)+(0.1284P)^2^+0.5216P] where P=(Fo^2^+2Fc^2^)/3'
_refine_ls_weighting_scheme calc
_refine_ls_wR_factor_gt 0.1462
_refine_ls_wR_factor_ref 0.1969
_reflns_number_gt 9810
_reflns_number_total 11537
_reflns_threshold_expression 'I > 2\s(I)'
_cod_data_source_file sj4099sup1.cif
_cod_data_source_block I
_cod_database_code 1546696
_shelx_space_group_comment
;
The symmetry employed for this shelxl refinement is uniquely defined
by the following loop, which should always be used as a source of
symmetry information in preference to the above space-group names.
They are only intended as comments.
;
_shelx_estimated_absorpt_t_min 0.856
_shelx_estimated_absorpt_t_max 0.924

loop_
_space_group_symop_operation_xyz
'x, y, z'
'-x, -y, -z'

loop_
_atom_site_type_symbol
_atom_site_label
_atom_site_fract_x
_atom_site_fract_y
_atom_site_fract_z
_atom_site_U_iso_or_equiv
_atom_site_adp_type
_atom_site_calc_flag
_atom_site_occupancy
O O1 -0.0186(2) 0.6403(2) 0.05682(12) 0.0451(5) Uani d 1
O O2 -0.0124(2) 0.48631(19) 0.11339(12) 0.0416(5) Uani d 1
O O3 1.01236(18) 0.83073(17) 0.33021(9) 0.0279(4) Uani d 1
N N1 0.0461(2) 0.5660(2) 0.08658(12) 0.0289(5) Uani d 1
N N2 0.71275(19) 0.67371(17) 0.15685(11) 0.0212(4) Uani d 1
N N3 0.7185(2) 0.79683(19) 0.15655(12) 0.0295(5) Uani d 1
N N4 0.7727(2) 0.85253(19) 0.22071(12) 0.0290(5) Uani d 1
C C1 0.2027(2) 0.5720(2) 0.08933(12) 0.0220(5) Uani d 1
C C2 0.2757(3) 0.4906(2) 0.12426(14) 0.0266(5) Uani d 1
H H2 0.2266 0.4331 0.1470 0.032 Uiso calc 1
C C3 0.4234(3) 0.4952(2) 0.12530(13) 0.0264(5) Uani d 1
H H3 0.4764 0.4401 0.1489 0.032 Uiso calc 1
C C4 0.4939(2) 0.5800(2) 0.09194(12) 0.0205(5) Uani d 1
C C5 0.4171(2) 0.6616(2) 0.05791(13) 0.0257(5) Uani d 1
H H5 0.4657 0.7203 0.0358 0.031 Uiso calc 1
C C6 0.2695(3) 0.6577(2) 0.05611(13) 0.0262(5) Uani d 1
H H6 0.2159 0.7127 0.0326 0.031 Uiso calc 1
C C7 0.6549(2) 0.5839(2) 0.09328(13) 0.0254(5) Uani d 1
H H7A 0.6916 0.4994 0.0946 0.030 Uiso calc 1
H H7B 0.6874 0.6078 0.0480 0.030 Uiso calc 1
C C8 0.7630(2) 0.6501(2) 0.22044(12) 0.0214(5) Uani d 1
H H8 0.7698 0.5711 0.2344 0.026 Uiso calc 1
C C9 0.8023(2) 0.7649(2) 0.26084(13) 0.0216(5) Uani d 1
C C10 0.8668(2) 0.7957(2) 0.33600(13) 0.0253(5) Uani d 1
H H10A 0.8155 0.8658 0.3661 0.030 Uiso calc 1
H H10B 0.8611 0.7221 0.3594 0.030 Uiso calc 1
C C11 1.0938(2) 0.8565(2) 0.39394(13) 0.0231(5) Uani d 1
C C12 1.2326(2) 0.8995(2) 0.38645(13) 0.0239(5) Uani d 1
C C13 1.3178(3) 0.9287(2) 0.44992(14) 0.0283(5) Uani d 1
H H13 1.4118 0.9591 0.4470 0.034 Uiso calc 1
C C14 1.2696(3) 0.9145(2) 0.51735(14) 0.0295(5) Uani d 1
H H14 1.3311 0.9352 0.5594 0.035 Uiso calc 1
C C15 1.1329(3) 0.8707(2) 0.52406(13) 0.0267(5) Uani d 1
C C16 1.0454(3) 0.8421(2) 0.46120(14) 0.0266(5) Uani d 1
H H16 0.9513 0.8123 0.4645 0.032 Uiso calc 1
C C17 1.2829(3) 0.9113(2) 0.31143(13) 0.0268(5) Uani d 1
H H17 1.2032 0.9476 0.2861 0.032 Uiso calc 1
C C18 1.4120(3) 0.9978(3) 0.31445(17) 0.0409(7) Uani d 1
H H18A 1.4950 0.9597 0.3337 0.061 Uiso calc 1
H H18B 1.3932 1.0787 0.3464 0.061 Uiso calc 1
H H18C 1.4306 1.0107 0.2652 0.061 Uiso calc 1
C C19 1.3141(3) 0.7820(3) 0.26560(14) 0.0363(6) Uani d 1
H H19A 1.2280 0.7294 0.2604 0.055 Uiso calc 1
H H19B 1.3900 0.7427 0.2898 0.055 Uiso calc 1
H H19C 1.3442 0.7909 0.2172 0.055 Uiso calc 1
C C20 1.0772(3) 0.8530(3) 0.59602(15) 0.0331(6) Uani d 1
H H20A 1.0893 0.7655 0.6005 0.050 Uiso calc 1
H H20B 0.9760 0.8738 0.5983 0.050 Uiso calc 1
H H20C 1.1299 0.9081 0.6361 0.050 Uiso calc 1
O O4 1.4652(2) 0.1501(2) 0.05767(14) 0.0534(6) Uani d 1
O O5 1.4666(2) -0.0108(2) 0.10798(14) 0.0483(6) Uani d 1
O O6 0.46802(17) 0.33027(16) 0.33204(9) 0.0274(4) Uani d 1
N N5 1.4050(2) 0.0711(2) 0.08389(12) 0.0318(5) Uani d 1
N N6 0.7479(2) 0.17490(18) 0.15999(11) 0.0220(4) Uani d 1
N N7 0.7423(2) 0.29755(19) 0.15935(12) 0.0289(5) Uani d 1
N N8 0.6953(2) 0.35348(19) 0.22316(12) 0.0295(5) Uani d 1
C C21 1.2489(2) 0.0760(2) 0.08802(13) 0.0233(5) Uani d 1
C C22 1.1811(3) -0.0049(2) 0.12393(14) 0.0269(5) Uani d 1
H H22 1.2336 -0.0622 0.1461 0.032 Uiso calc 1
C C23 1.0336(3) -0.0007(2) 0.12694(14) 0.0267(5) Uani d 1
H H23 0.9845 -0.0556 0.1515 0.032 Uiso calc 1
C C24 0.9577(2) 0.0835(2) 0.09428(12) 0.0217(5) Uani d 1
C C25 1.0299(2) 0.1645(2) 0.05917(13) 0.0251(5) Uani d 1
H H25 0.9779 0.2226 0.0374 0.030 Uiso calc 1
C C26 1.1767(3) 0.1619(2) 0.05538(14) 0.0271(5) Uani d 1
H H26 1.2262 0.2172 0.0312 0.032 Uiso calc 1
C C27 0.7972(2) 0.0858(2) 0.09618(13) 0.0256(5) Uani d 1
H H27A 0.7584 0.1094 0.0511 0.031 Uiso calc 1
H H27B 0.7608 0.0008 0.0975 0.031 Uiso calc 1
C C28 0.7040(2) 0.1506(2) 0.22331(13) 0.0221(5) Uani d 1
H H28 0.6978 0.0715 0.2371 0.027 Uiso calc 1
C C29 0.6701(2) 0.2653(2) 0.26358(13) 0.0223(5) Uani d 1
C C30 0.6138(2) 0.2968(2) 0.33840(13) 0.0249(5) Uani d 1
H H30A 0.6218 0.2237 0.3623 0.030 Uiso calc 1
H H30B 0.6687 0.3676 0.3684 0.030 Uiso calc 1
C C31 0.3940(2) 0.3557(2) 0.39575(13) 0.0238(5) Uani d 1
C C32 0.2544(3) 0.3990(2) 0.38793(13) 0.0250(5) Uani d 1
C C33 0.1778(3) 0.4283(2) 0.45124(14) 0.0286(5) Uani d 1
H H33 0.0840 0.4591 0.4483 0.034 Uiso calc 1
C C34 0.2336(3) 0.4141(2) 0.51889(14) 0.0296(5) Uani d 1
H H34 0.1775 0.4350 0.5609 0.036 Uiso calc 1
C C35 0.3703(3) 0.3697(2) 0.52572(13) 0.0271(5) Uani d 1
C C36 0.4499(3) 0.3416(2) 0.46302(14) 0.0270(5) Uani d 1
H H36 0.5442 0.3122 0.4665 0.032 Uiso calc 1
C C37 0.1960(3) 0.4112(2) 0.31303(13) 0.0272(5) Uani d 1
H H37 0.2734 0.4478 0.2881 0.033 Uiso calc 1
C C38 0.1579(3) 0.2821(3) 0.26654(14) 0.0359(6) Uani d 1
H H38A 0.1249 0.2915 0.2177 0.054 Uiso calc 1
H H38B 0.0823 0.2433 0.2897 0.054 Uiso calc 1
H H38C 0.2420 0.2289 0.2624 0.054 Uiso calc 1
C C39 0.0688(3) 0.4979(3) 0.31605(16) 0.0397(7) Uani d 1
H H39A 0.0937 0.5795 0.3469 0.060 Uiso calc 1
H H39B -0.0118 0.4610 0.3365 0.060 Uiso calc 1
H H39C 0.0428 0.5090 0.2666 0.060 Uiso calc 1
C C40 0.4336(3) 0.3527(3) 0.59797(14) 0.0337(6) Uani d 1
H H40A 0.4188 0.2658 0.6032 0.051 Uiso calc 1
H H40B 0.3875 0.4094 0.6377 0.051 Uiso calc 1
H H40C 0.5357 0.3718 0.6001 0.051 Uiso calc 1

loop_
_atom_site_aniso_label
_atom_site_aniso_U_11
_atom_site_aniso_U_22
_atom_site_aniso_U_33
_atom_site_aniso_U_12
_atom_site_aniso_U_13
_atom_site_aniso_U_23
O1 0.0218(9) 0.0650(14) 0.0571(13) 0.0067(9) -0.0009(9) 0.0332(11)
O2 0.0242(9) 0.0456(12) 0.0578(13) -0.0069(8) 0.0084(9) 0.0164(10)
O3 0.0226(8) 0.0359(9) 0.0249(9) -0.0091(7) -0.0044(7) 0.0069(7)
N1 0.0197(10) 0.0365(12) 0.0301(11) -0.0008(8) 0.0016(8) 0.0058(9)
N2 0.0165(8) 0.0209(9) 0.0264(10) -0.0024(7) -0.0017(7) 0.0059(7)
N3 0.0297(11) 0.0221(10) 0.0380(12) -0.0030(8) -0.0087(9) 0.0108(9)
N4 0.0301(11) 0.0202(10) 0.0362(12) -0.0030(8) -0.0091(9) 0.0060(8)
C1 0.0170(10) 0.0266(11) 0.0208(11) -0.0014(8) 0.0005(8) 0.0012(9)
C2 0.0257(12) 0.0275(12) 0.0282(12) -0.0033(9) 0.0024(9) 0.0098(10)
C3 0.0238(11) 0.0288(12) 0.0286(12) 0.0006(9) -0.0024(9) 0.0114(10)
C4 0.0162(10) 0.0232(11) 0.0202(11) -0.0010(8) -0.0014(8) 0.0001(8)
C5 0.0221(11) 0.0280(12) 0.0283(12) -0.0036(9) -0.0003(9) 0.0090(10)
C6 0.0222(11) 0.0288(12) 0.0296(12) 0.0018(9) -0.0009(9) 0.0108(10)
C7 0.0167(11) 0.0319(12) 0.0253(12) -0.0010(9) -0.0012(8) 0.0010(9)
C8 0.0201(10) 0.0199(11) 0.0253(11) -0.0014(8) -0.0018(8) 0.0076(9)
C9 0.0179(10) 0.0188(10) 0.0282(12) -0.0023(8) -0.0021(9) 0.0053(9)
C10 0.0197(11) 0.0277(12) 0.0281(12) -0.0067(9) -0.0028(9) 0.0052(9)
C11 0.0223(11) 0.0223(11) 0.0238(12) -0.0020(9) -0.0047(9) 0.0034(9)
C12 0.0230(11) 0.0224(11) 0.0257(12) -0.0020(9) -0.0023(9) 0.0038(9)
C13 0.0214(11) 0.0312(13) 0.0313(13) -0.0033(9) -0.0042(9) 0.0045(10)
C14 0.0283(12) 0.0309(13) 0.0279(13) -0.0016(10) -0.0063(10) 0.0041(10)
C15 0.0301(12) 0.0245(12) 0.0254(12) 0.0016(10) -0.0006(10) 0.0046(9)
C16 0.0249(12) 0.0246(12) 0.0301(13) -0.0025(9) -0.0005(9) 0.0050(10)
C17 0.0269(12) 0.0293(12) 0.0238(12) -0.0050(10) -0.0026(9) 0.0048(9)
C18 0.0355(14) 0.0487(17) 0.0402(16) -0.0145(13) 0.0024(12) 0.0128(13)
C19 0.0460(16) 0.0378(15) 0.0233(13) -0.0014(12) 0.0020(11) 0.0016(11)
C20 0.0355(14) 0.0377(14) 0.0277(13) -0.0008(11) 0.0004(10) 0.0107(11)
O4 0.0243(10) 0.0775(17) 0.0696(15) -0.0073(10) 0.0044(10) 0.0417(13)
O5 0.0241(9) 0.0473(12) 0.0762(16) 0.0072(9) -0.0005(10) 0.0187(11)
O6 0.0229(8) 0.0355(9) 0.0243(9) 0.0086(7) 0.0066(7) 0.0064(7)
N5 0.0211(10) 0.0402(12) 0.0333(12) -0.0020(9) 0.0024(8) 0.0052(10)
N6 0.0188(9) 0.0215(9) 0.0261(10) 0.0024(7) 0.0057(7) 0.0053(8)
N7 0.0312(11) 0.0226(10) 0.0357(12) 0.0042(8) 0.0106(9) 0.0106(8)
N8 0.0330(11) 0.0214(10) 0.0357(12) 0.0032(8) 0.0120(9) 0.0078(8)
C21 0.0168(11) 0.0270(12) 0.0245(11) -0.0002(9) 0.0020(8) 0.0014(9)
C22 0.0254(12) 0.0258(12) 0.0310(13) 0.0032(9) 0.0019(9) 0.0091(10)
C23 0.0237(11) 0.0288(12) 0.0297(12) -0.0015(9) 0.0043(9) 0.0100(10)
C24 0.0204(11) 0.0220(11) 0.0213(11) 0.0014(8) 0.0035(8) 0.0006(8)
C25 0.0219(11) 0.0261(12) 0.0282(12) 0.0022(9) 0.0012(9) 0.0072(9)
C26 0.0247(12) 0.0285(12) 0.0294(12) -0.0030(9) 0.0030(9) 0.0089(10)
C27 0.0176(11) 0.0299(12) 0.0264(12) 0.0013(9) 0.0027(9) -0.0013(9)
C28 0.0217(11) 0.0189(11) 0.0270(12) 0.0010(8) 0.0033(9) 0.0072(9)
C29 0.0188(10) 0.0207(11) 0.0284(12) 0.0006(8) 0.0040(9) 0.0067(9)
C30 0.0219(11) 0.0251(12) 0.0277(12) 0.0054(9) 0.0045(9) 0.0046(9)
C31 0.0235(11) 0.0220(11) 0.0256(12) 0.0017(9) 0.0071(9) 0.0030(9)
C32 0.0253(11) 0.0233(11) 0.0274(12) -0.0005(9) 0.0040(9) 0.0067(9)
C33 0.0228(11) 0.0301(13) 0.0323(13) 0.0032(9) 0.0067(10) 0.0041(10)
C34 0.0285(12) 0.0329(13) 0.0274(13) -0.0001(10) 0.0087(10) 0.0050(10)
C35 0.0302(12) 0.0242(12) 0.0272(13) -0.0036(10) 0.0032(10) 0.0056(9)
C36 0.0264(12) 0.0251(12) 0.0304(13) 0.0033(9) 0.0048(9) 0.0071(9)
C37 0.0239(11) 0.0312(13) 0.0275(12) 0.0035(10) 0.0041(9) 0.0074(10)
C38 0.0452(16) 0.0371(15) 0.0242(13) -0.0022(12) -0.0012(11) 0.0041(11)
C39 0.0363(15) 0.0492(17) 0.0354(15) 0.0141(13) 0.0006(12) 0.0127(13)
C40 0.0363(14) 0.0387(14) 0.0270(13) -0.0013(11) 0.0016(10) 0.0086(11)

loop_
_atom_type_symbol
_atom_type_description
_atom_type_scat_dispersion_real
_atom_type_scat_dispersion_imag
_atom_type_scat_source
C C 0.0181 0.0091 'International Tables Vol C Tables 4.2.6.8 and 6.1.1.4'
H H 0.0000 0.0000 'International Tables Vol C Tables 4.2.6.8 and 6.1.1.4'
N N 0.0311 0.0180 'International Tables Vol C Tables 4.2.6.8 and 6.1.1.4'
O O 0.0492 0.0322 'International Tables Vol C Tables 4.2.6.8 and 6.1.1.4'

loop_
_geom_angle_atom_site_label_1
_geom_angle_atom_site_label_2
_geom_angle_atom_site_label_3
_geom_angle
C11 O3 C10 116.88(18)
O2 N1 O1 123.4(2)
O2 N1 C1 118.3(2)
O1 N1 C1 118.2(2)
C8 N2 N3 111.29(19)
C8 N2 C7 127.9(2)
N3 N2 C7 120.77(19)
N4 N3 N2 106.60(19)
N3 N4 C9 109.07(19)
C2 C1 C6 123.0(2)
C2 C1 N1 118.4(2)
C6 C1 N1 118.6(2)
C1 C2 C3 118.0(2)
C1 C2 H2 121.0
C3 C2 H2 121.0
C2 C3 C4 120.4(2)
C2 C3 H3 119.8
C4 C3 H3 119.8
C5 C4 C3 120.1(2)
C5 C4 C7 119.9(2)
C3 C4 C7 119.9(2)
C4 C5 C6 120.1(2)
C4 C5 H5 119.9
C6 C5 H5 119.9
C1 C6 C5 118.3(2)
C1 C6 H6 120.8
C5 C6 H6 120.8
N2 C7 C4 111.59(18)
N2 C7 H7A 109.3
C4 C7 H7A 109.3
N2 C7 H7B 109.3
C4 C7 H7B 109.3
H7A C7 H7B 108.0
N2 C8 C9 104.7(2)
N2 C8 H8 127.7
C9 C8 H8 127.7
N4 C9 C8 108.4(2)
N4 C9 C10 123.1(2)
C8 C9 C10 128.5(2)
O3 C10 C9 107.65(19)
O3 C10 H10A 110.2
C9 C10 H10A 110.2
O3 C10 H10B 110.2
C9 C10 H10B 110.2
H10A C10 H10B 108.5
O3 C11 C16 123.7(2)
O3 C11 C12 114.8(2)
C16 C11 C12 121.4(2)
C13 C12 C11 116.6(2)
C13 C12 C17 123.5(2)
C11 C12 C17 119.9(2)
C14 C13 C12 122.1(2)
C14 C13 H13 119.0
C12 C13 H13 119.0
C15 C14 C13 120.9(2)
C15 C14 H14 119.6
C13 C14 H14 119.6
C14 C15 C16 117.9(2)
C14 C15 C20 122.5(2)
C16 C15 C20 119.6(2)
C11 C16 C15 121.1(2)
C11 C16 H16 119.5
C15 C16 H16 119.5
C12 C17 C18 113.6(2)
C12 C17 C19 110.4(2)
C18 C17 C19 110.1(2)
C12 C17 H17 107.5
C18 C17 H17 107.5
C19 C17 H17 107.5
C17 C18 H18A 109.5
C17 C18 H18B 109.5
H18A C18 H18B 109.5
C17 C18 H18C 109.5
H18A C18 H18C 109.5
H18B C18 H18C 109.5
C17 C19 H19A 109.5
C17 C19 H19B 109.5
H19A C19 H19B 109.5
C17 C19 H19C 109.5
H19A C19 H19C 109.5
H19B C19 H19C 109.5
C15 C20 H20A 109.5
C15 C20 H20B 109.5
H20A C20 H20B 109.5
C15 C20 H20C 109.5
H20A C20 H20C 109.5
H20B C20 H20C 109.5
C31 O6 C30 116.70(18)
O4 N5 O5 123.7(2)
O4 N5 C21 118.2(2)
O5 N5 C21 118.1(2)
N7 N6 C28 111.59(19)
N7 N6 C27 120.4(2)
C28 N6 C27 128.1(2)
N8 N7 N6 106.76(19)
N7 N8 C29 108.79(19)
C22 C21 C26 122.8(2)
C22 C21 N5 118.7(2)
C26 C21 N5 118.5(2)
C21 C22 C23 118.4(2)
C21 C22 H22 120.8
C23 C22 H22 120.8
C24 C23 C22 120.4(2)
C24 C23 H23 119.8
C22 C23 H23 119.8
C25 C24 C23 119.6(2)
C25 C24 C27 120.1(2)
C23 C24 C27 120.2(2)
C26 C25 C24 121.0(2)
C26 C25 H25 119.5
C24 C25 H25 119.5
C25 C26 C21 117.8(2)
C25 C26 H26 121.1
C21 C26 H26 121.1
N6 C27 C24 111.66(18)
N6 C27 H27A 109.3
C24 C27 H27A 109.3
N6 C27 H27B 109.3
C24 C27 H27B 109.3
H27A C27 H27B 107.9
N6 C28 C29 104.4(2)
N6 C28 H28 127.8
C29 C28 H28 127.8
N8 C29 C28 108.4(2)
N8 C29 C30 122.7(2)
C28 C29 C30 128.9(2)
O6 C30 C29 107.88(19)
O6 C30 H30A 110.1
C29 C30 H30A 110.1
O6 C30 H30B 110.1
C29 C30 H30B 110.1
H30A C30 H30B 108.4
O6 C31 C36 123.8(2)
O6 C31 C32 114.8(2)
C36 C31 C32 121.5(2)
C33 C32 C31 116.4(2)
C33 C32 C37 123.7(2)
C31 C32 C37 119.9(2)
C32 C33 C34 122.2(2)
C32 C33 H33 118.9
C34 C33 H33 118.9
C35 C34 C33 120.8(2)
C35 C34 H34 119.6
C33 C34 H34 119.6
C34 C35 C36 117.9(2)
C34 C35 C40 122.2(2)
C36 C35 C40 120.0(2)
C31 C36 C35 121.2(2)
C31 C36 H36 119.4
C35 C36 H36 119.4
C32 C37 C39 113.5(2)
C32 C37 C38 110.7(2)
C39 C37 C38 110.2(2)
C32 C37 H37 107.4
C39 C37 H37 107.4
C38 C37 H37 107.4
C37 C38 H38A 109.5
C37 C38 H38B 109.5
H38A C38 H38B 109.5
C37 C38 H38C 109.5
H38A C38 H38C 109.5
H38B C38 H38C 109.5
C37 C39 H39A 109.5
C37 C39 H39B 109.5
H39A C39 H39B 109.5
C37 C39 H39C 109.5
H39A C39 H39C 109.5
H39B C39 H39C 109.5
C35 C40 H40A 109.5
C35 C40 H40B 109.5
H40A C40 H40B 109.5
C35 C40 H40C 109.5
H40A C40 H40C 109.5
H40B C40 H40C 109.5

loop_
_geom_bond_atom_site_label_1
_geom_bond_atom_site_label_2
_geom_bond_distance
O1 N1 1.226(3)
O2 N1 1.222(3)
O3 C11 1.376(3)
O3 C10 1.433(3)
N1 C1 1.473(3)
N2 C8 1.339(3)
N2 N3 1.343(3)
N2 C7 1.467(3)
N3 N4 1.316(3)
N4 C9 1.353(3)
C1 C2 1.378(3)
C1 C6 1.380(3)
C2 C3 1.390(3)
C2 H2 0.9500
C3 C4 1.390(3)
C3 H3 0.9500
C4 C5 1.388(3)
C4 C7 1.514(3)
C5 C6 1.389(3)
C5 H5 0.9500
C6 H6 0.9500
C7 H7A 0.9900
C7 H7B 0.9900
C8 C9 1.367(3)
C8 H8 0.9500
C9 C10 1.487(3)
C10 H10A 0.9900
C10 H10B 0.9900
C11 C16 1.388(4)
C11 C12 1.406(3)
C12 C13 1.392(3)
C12 C17 1.523(3)
C13 C14 1.390(4)
C13 H13 0.9500
C14 C15 1.388(4)
C14 H14 0.9500
C15 C16 1.395(4)
C15 C20 1.506(4)
C16 H16 0.9500
C17 C18 1.526(3)
C17 C19 1.530(4)
C17 H17 1.0000
C18 H18A 0.9800
C18 H18B 0.9800
C18 H18C 0.9800
C19 H19A 0.9800
C19 H19B 0.9800
C19 H19C 0.9800
C20 H20A 0.9800
C20 H20B 0.9800
C20 H20C 0.9800
O4 N5 1.218(3)
O5 N5 1.220(3)
O6 C31 1.379(3)
O6 C30 1.429(3)
N5 C21 1.474(3)
N6 N7 1.340(3)
N6 C28 1.341(3)
N6 C27 1.468(3)
N7 N8 1.316(3)
N8 C29 1.360(3)
C21 C22 1.376(3)
C21 C26 1.387(3)
C22 C23 1.391(3)
C22 H22 0.9500
C23 C24 1.389(3)
C23 H23 0.9500
C24 C25 1.387(3)
C24 C27 1.513(3)
C25 C26 1.385(3)
C25 H25 0.9500
C26 H26 0.9500
C27 H27A 0.9900
C27 H27B 0.9900
C28 C29 1.368(3)
C28 H28 0.9500
C29 C30 1.487(3)
C30 H30A 0.9900
C30 H30B 0.9900
C31 C36 1.386(3)
C31 C32 1.412(3)
C32 C33 1.388(3)
C32 C37 1.520(3)
C33 C34 1.393(4)
C33 H33 0.9500
C34 C35 1.388(4)
C34 H34 0.9500
C35 C36 1.394(3)
C35 C40 1.506(4)
C36 H36 0.9500
C37 C39 1.525(4)
C37 C38 1.531(4)
C37 H37 1.0000
C38 H38A 0.9800
C38 H38B 0.9800
C38 H38C 0.9800
C39 H39A 0.9800
C39 H39B 0.9800
C39 H39C 0.9800
C40 H40A 0.9800
C40 H40B 0.9800
C40 H40C 0.9800

loop_
_geom_hbond_atom_site_label_D
_geom_hbond_atom_site_label_H
_geom_hbond_atom_site_label_A
_geom_hbond_site_symmetry_A
_geom_hbond_distance_DH
_geom_hbond_distance_HA
_geom_hbond_distance_DA
_geom_hbond_angle_DHA
C8 H8 N8 . 0.95 2.43 3.300(3) 151
C28 H28 N4 1_545 0.95 2.45 3.305(3) 149
C5 H5 O4 2_765 0.95 2.55 3.466(3) 160.8
C25 H25 O1 2_665 0.95 2.56 3.330(3) 137.8

loop_
_geom_torsion_atom_site_label_1
_geom_torsion_atom_site_label_2
_geom_torsion_atom_site_label_3
_geom_torsion_atom_site_label_4
_geom_torsion
C8 N2 N3 N4 -0.2(3)
C7 N2 N3 N4 179.00(19)
N2 N3 N4 C9 0.7(3)
O2 N1 C1 C2 -2.3(3)
O1 N1 C1 C2 178.5(2)
O2 N1 C1 C6 176.9(2)
O1 N1 C1 C6 -2.3(3)
C6 C1 C2 C3 -0.5(4)
N1 C1 C2 C3 178.7(2)
C1 C2 C3 C4 0.1(4)
C2 C3 C4 C5 0.6(4)
C2 C3 C4 C7 -179.9(2)
C3 C4 C5 C6 -0.9(4)
C7 C4 C5 C6 179.6(2)
C2 C1 C6 C5 0.2(4)
N1 C1 C6 C5 -179.0(2)
C4 C5 C6 C1 0.5(4)
C8 N2 C7 C4 98.3(3)
N3 N2 C7 C4 -80.7(3)
C5 C4 C7 N2 88.4(3)
C3 C4 C7 N2 -91.0(3)
N3 N2 C8 C9 -0.4(3)
C7 N2 C8 C9 -179.5(2)
N3 N4 C9 C8 -0.9(3)
N3 N4 C9 C10 179.1(2)
N2 C8 C9 N4 0.8(3)
N2 C8 C9 C10 -179.2(2)
C11 O3 C10 C9 -176.57(19)
N4 C9 C10 O3 -71.7(3)
C8 C9 C10 O3 108.3(3)
C10 O3 C11 C16 4.6(3)
C10 O3 C11 C12 -175.4(2)
O3 C11 C12 C13 179.0(2)
C16 C11 C12 C13 -1.0(4)
O3 C11 C12 C17 -1.4(3)
C16 C11 C12 C17 178.6(2)
C11 C12 C13 C14 0.9(4)
C17 C12 C13 C14 -178.7(2)
C12 C13 C14 C15 -0.2(4)
C13 C14 C15 C16 -0.4(4)
C13 C14 C15 C20 179.4(2)
O3 C11 C16 C15 -179.6(2)
C12 C11 C16 C15 0.4(4)
C14 C15 C16 C11 0.3(4)
C20 C15 C16 C11 -179.5(2)
C13 C12 C17 C18 -19.9(4)
C11 C12 C17 C18 160.5(2)
C13 C12 C17 C19 104.3(3)
C11 C12 C17 C19 -75.3(3)
C28 N6 N7 N8 0.5(3)
C27 N6 N7 N8 -179.72(19)
N6 N7 N8 C29 -0.6(3)
O4 N5 C21 C22 -173.7(3)
O5 N5 C21 C22 5.2(4)
O4 N5 C21 C26 6.4(4)
O5 N5 C21 C26 -174.7(2)
C26 C21 C22 C23 0.5(4)
N5 C21 C22 C23 -179.3(2)
C21 C22 C23 C24 0.0(4)
C22 C23 C24 C25 -0.7(4)
C22 C23 C24 C27 178.6(2)
C23 C24 C25 C26 0.8(4)
C27 C24 C25 C26 -178.5(2)
C24 C25 C26 C21 -0.2(4)
C22 C21 C26 C25 -0.5(4)
N5 C21 C26 C25 179.4(2)
N7 N6 C27 C24 80.7(3)
C25 C24 C27 N6 -89.4(3)
C23 C24 C27 N6 91.3(3)
N7 N6 C28 C29 -0.2(3)
C27 N6 C28 C29 -179.9(2)
N7 N8 C29 C28 0.5(3)
N7 N8 C29 C30 -179.0(2)
N6 C28 C29 N8 -0.2(3)
N6 C28 C29 C30 179.2(2)
C31 O6 C30 C29 176.28(19)
N8 C29 C30 O6 71.6(3)
C28 C29 C30 O6 -107.8(3)
C30 O6 C31 C36 -4.9(3)
C30 O6 C31 C32 174.7(2)
O6 C31 C32 C33 -178.6(2)
C36 C31 C32 C33 1.0(4)
O6 C31 C32 C37 1.5(3)
C36 C31 C32 C37 -179.0(2)
C31 C32 C33 C34 -1.1(4)
C37 C32 C33 C34 178.9(2)
C32 C33 C34 C35 0.2(4)
C33 C34 C35 C36 0.8(4)
C33 C34 C35 C40 -179.7(2)
O6 C31 C36 C35 179.5(2)
C32 C31 C36 C35 0.0(4)
C34 C35 C36 C31 -0.9(4)
C40 C35 C36 C31 179.6(2)
C33 C32 C37 C39 19.6(3)
C31 C32 C37 C39 -160.4(2)
C33 C32 C37 C38 -104.8(3)
C31 C32 C37 C38 75.1(3)

_cod_database_fobs_code 1546696
